data_7119074
loop_
_publ_author_name
'Rong-Guo Shi'
'Xiao-Hua Wang'
'Ruzhang Liu'
'Chao-Guo Yan'

_publ_section_title
;
 Two-carbon ring expansion of isatin: a convenient construction of a
 dibenzo[b,d]azepinone scaffold
;
_journal_name_full Chem.Commun.
_journal_page_first 6280
_journal_volume 52
_journal_year 2016
_chemical_formula_moiety 'C25 H13 F2 N O4'
_chemical_formula_sum 'C25 H13 F2 N O4'
_chemical_formula_weight 429.36
_chemical_name_systematic
; 
 ? 
;
_space_group_IT_number 14
_symmetry_cell_setting monoclinic
_symmetry_space_group_name_Hall '-P 2ybc'
_symmetry_space_group_name_H-M 'P 1 21/c 1'
_atom_sites_solution_hydrogens geom
_atom_sites_solution_primary direct
_atom_sites_solution_secondary difmap
_audit_block_doi 10.5517/cc1kkpxq
_audit_creation_method SHELXL-97
_audit_update_record
;
2016-01-13 deposited with the CCDC.
2016-04-04 downloaded from the CCDC.
;
_cell_angle_alpha 90.00
_cell_angle_beta 107.453(11)
_cell_angle_gamma 90.00
_cell_formula_units_Z 4
_cell_length_a 10.033(4)
_cell_length_b 19.091(8)
_cell_length_c 10.544(5)
_cell_measurement_reflns_used 1785
_cell_measurement_temperature 296(2)
_cell_measurement_theta_max 21.88
_cell_measurement_theta_min 2.38
_cell_volume 1926.6(14)
_computing_cell_refinement 'Bruker SMART'
_computing_data_collection 'Bruker SMART'
_computing_data_reduction 'Bruker SAINT'
_computing_molecular_graphics 'Bruker SHELXTL'
_computing_publication_material 'Bruker SHELXTL'
_computing_structure_refinement 'SHELXL-97 (Sheldrick, 2008)'
_computing_structure_solution 'SHELXS-97 (Sheldrick, 2008)'
_diffrn_ambient_temperature 296(2)
_diffrn_measured_fraction_theta_full 0.968
_diffrn_measured_fraction_theta_max 0.968
_diffrn_measurement_device_type 'CCD area detector'
_diffrn_measurement_method 'phi and omega scans'
_diffrn_radiation_monochromator graphite
_diffrn_radiation_source 'fine-focus sealed tube'
_diffrn_radiation_type MoK\a
_diffrn_radiation_wavelength 0.71073
_diffrn_reflns_av_R_equivalents 0.0954
_diffrn_reflns_av_sigmaI/netI 0.1437
_diffrn_reflns_limit_h_max 11
_diffrn_reflns_limit_h_min -11
_diffrn_reflns_limit_k_max 22
_diffrn_reflns_limit_k_min -19
_diffrn_reflns_limit_l_max 12
_diffrn_reflns_limit_l_min -12
_diffrn_reflns_number 10385
_diffrn_reflns_theta_full 25.00
_diffrn_reflns_theta_max 25.00
_diffrn_reflns_theta_min 2.13
_exptl_absorpt_coefficient_mu 0.114
_exptl_absorpt_correction_T_max 0.978
_exptl_absorpt_correction_T_min 0.973
_exptl_absorpt_correction_type multi-scan
_exptl_absorpt_process_details sadabs
_exptl_crystal_colour yellow
_exptl_crystal_density_diffrn 1.480
_exptl_crystal_density_method 'not measured'
_exptl_crystal_description block
_exptl_crystal_F_000 880
_exptl_crystal_size_max 0.24
_exptl_crystal_size_mid 0.22
_exptl_crystal_size_min 0.20
_refine_diff_density_max 0.254
_refine_diff_density_min -0.243
_refine_diff_density_rms 0.054
_refine_ls_extinction_method none
_refine_ls_goodness_of_fit_ref 0.917
_refine_ls_hydrogen_treatment constr
_refine_ls_matrix_type full
_refine_ls_number_parameters 289
_refine_ls_number_reflns 3281
_refine_ls_number_restraints 0
_refine_ls_restrained_S_all 0.917
_refine_ls_R_factor_all 0.1723
_refine_ls_R_factor_gt 0.0605
_refine_ls_shift/su_max 0.000
_refine_ls_shift/su_mean 0.000
_refine_ls_structure_factor_coef Fsqd
_refine_ls_weighting_details 'calc w=1/[\s^2^(Fo^2^)+(0.0634P)^2^+0.0000P] where P=(Fo^2^+2Fc^2^)/3'
_refine_ls_weighting_scheme calc
_refine_ls_wR_factor_gt 0.1167
_refine_ls_wR_factor_ref 0.1387
_reflns_number_gt 1564
_reflns_number_total 3281
_reflns_threshold_expression >2sigma(I)
_cod_data_source_file c6cc00525j2.cif
_cod_data_source_block 1k
_cod_depositor_comments
;
The following automatic conversions were performed:

'_refine_ls_hydrogen_treatment' value 'CONSTR' changed to 'constr'
according to the built-in table from CIF Core dictionary named
'cif_core.dic' version 2.4.1 from 2010-06-29.

Automatic conversion script
Id: cif_fix_values 4624 2016-04-14 12:54:50Z antanas 
;
_cod_original_sg_symbol_H-M 'P 21/c'
_cod_database_code 7119074

loop_
_symmetry_equiv_pos_as_xyz
'x, y, z'
'-x, y+1/2, -z+1/2'
'-x, -y, -z'
'x, -y-1/2, z-1/2'

loop_
_atom_site_label
_atom_site_type_symbol
_atom_site_fract_x
_atom_site_fract_y
_atom_site_fract_z
_atom_site_U_iso_or_equiv
_atom_site_adp_type
_atom_site_occupancy
_atom_site_symmetry_multiplicity
_atom_site_calc_flag
_atom_site_refinement_flags
_atom_site_disorder_assembly
_atom_site_disorder_group
C1 C 0.2179(4) 0.11209(17) 0.4761(3) 0.0354(9) Uani 1 1 d . . .
C2 C 0.3175(4) 0.1039(2) 0.5987(4) 0.0503(11) Uani 1 1 d . . .
H2 H 0.3053 0.0696 0.6569 0.060 Uiso 1 1 calc R . .
C3 C 0.4337(4) 0.1459(2) 0.6352(4) 0.0587(11) Uani 1 1 d . . .
H3 H 0.5002 0.1408 0.7178 0.070 Uiso 1 1 calc R . .
C4 C 0.4490(4) 0.1953(2) 0.5470(4) 0.0490(10) Uani 1 1 d . . .
C5 C 0.3527(4) 0.20666(18) 0.4287(3) 0.0420(10) Uani 1 1 d . . .
H5 H 0.3661 0.2421 0.3733 0.050 Uiso 1 1 calc R . .
C6 C 0.2326(4) 0.16515(17) 0.3892(3) 0.0330(9) Uani 1 1 d . . .
C7 C 0.0395(4) 0.03373(19) 0.3309(3) 0.0383(9) Uani 1 1 d . . .
C8 C 0.0964(3) 0.04977(16) 0.2162(3) 0.0330(9) Uani 1 1 d . . .
H8 H 0.0421 0.0219 0.1402 0.040 Uiso 1 1 calc R . .
C9 C 0.2478(4) 0.02408(18) 0.2516(3) 0.0381(9) Uani 1 1 d . . .
C10 C 0.3393(4) 0.04961(17) 0.1749(3) 0.0350(9) Uani 1 1 d . . .
C11 C 0.4828(4) 0.04549(17) 0.2326(4) 0.0458(10) Uani 1 1 d . . .
H11 H 0.5184 0.0287 0.3190 0.055 Uiso 1 1 calc R . .
C12 C 0.5732(4) 0.06584(19) 0.1639(4) 0.0483(10) Uani 1 1 d . . .
H12 H 0.6694 0.0625 0.2023 0.058 Uiso 1 1 calc R . .
C13 C 0.5182(4) 0.09099(19) 0.0384(4) 0.0493(11) Uani 1 1 d . . .
C14 C 0.3783(4) 0.09647(18) -0.0224(4) 0.0499(11) Uani 1 1 d . . .
H14 H 0.3444 0.1140 -0.1084 0.060 Uiso 1 1 calc R . .
C15 C 0.2886(4) 0.07559(17) 0.0460(3) 0.0425(10) Uani 1 1 d . . .
H15 H 0.1927 0.0788 0.0058 0.051 Uiso 1 1 calc R . .
C16 C 0.0654(3) 0.12598(17) 0.1796(3) 0.0302(8) Uani 1 1 d . . .
C17 C -0.0405(3) 0.14018(19) 0.0484(3) 0.0329(9) Uani 1 1 d . . .
C18 C -0.0912(3) 0.21253(17) 0.0171(3) 0.0303(8) Uani 1 1 d . . .
C19 C -0.1933(4) 0.22713(19) -0.1000(3) 0.0442(10) Uani 1 1 d . . .
H19 H -0.2269 0.1919 -0.1623 0.053 Uiso 1 1 calc R . .
C20 C -0.2453(4) 0.2938(2) -0.1247(4) 0.0594(12) Uani 1 1 d . . .
H20 H -0.3133 0.3038 -0.2044 0.071 Uiso 1 1 calc R . .
C21 C -0.1972(4) 0.3460(2) -0.0318(4) 0.0611(12) Uani 1 1 d . . .
H21 H -0.2354 0.3907 -0.0479 0.073 Uiso 1 1 calc R . .
C22 C -0.0937(4) 0.33237(19) 0.0840(4) 0.0475(10) Uani 1 1 d . . .
H22 H -0.0605 0.3678 0.1459 0.057 Uiso 1 1 calc R . .
C23 C -0.0386(3) 0.26507(17) 0.1083(3) 0.0329(9) Uani 1 1 d . . .
C24 C 0.0765(4) 0.25212(19) 0.2312(3) 0.0403(9) Uani 1 1 d . . .
C25 C 0.1250(3) 0.17835(17) 0.2623(3) 0.0309(8) Uani 1 1 d . . .
F1 F 0.5661(2) 0.23606(12) 0.5830(2) 0.0722(7) Uani 1 1 d . . .
F2 F 0.6065(2) 0.11126(12) -0.0294(2) 0.0776(8) Uani 1 1 d . . .
N1 N 0.1008(3) 0.06726(14) 0.4467(3) 0.0401(8) Uani 1 1 d . . .
H1 H 0.0642 0.0605 0.5097 0.048 Uiso 1 1 calc R . .
O1 O -0.0581(3) -0.00702(12) 0.3199(2) 0.0481(7) Uani 1 1 d . . .
O2 O 0.2880(3) -0.01836(13) 0.3398(3) 0.0602(8) Uani 1 1 d . . .
O3 O -0.0817(2) 0.09225(12) -0.0302(2) 0.0516(7) Uani 1 1 d . . .
O4 O 0.1269(3) 0.29921(13) 0.3092(3) 0.0665(8) Uani 1 1 d . . .

loop_
_atom_site_aniso_label
_atom_site_aniso_U_11
_atom_site_aniso_U_22
_atom_site_aniso_U_33
_atom_site_aniso_U_23
_atom_site_aniso_U_13
_atom_site_aniso_U_12
C1 0.040(2) 0.033(2) 0.034(2) -0.0014(18) 0.013(2) 0.001(2)
C2 0.057(3) 0.056(3) 0.035(2) 0.015(2) 0.010(2) 0.004(2)
C3 0.047(3) 0.077(3) 0.042(2) 0.006(2) -0.001(2) -0.001(3)
C4 0.040(3) 0.056(3) 0.047(3) 0.001(2) 0.006(2) -0.011(2)
C5 0.047(3) 0.038(2) 0.038(2) 0.0075(18) 0.008(2) -0.002(2)
C6 0.033(2) 0.030(2) 0.033(2) -0.0036(17) 0.0049(18) -0.0052(19)
C7 0.042(2) 0.030(2) 0.045(3) 0.003(2) 0.015(2) 0.003(2)
C8 0.039(2) 0.027(2) 0.037(2) -0.0032(16) 0.0161(18) -0.0035(18)
C9 0.049(3) 0.028(2) 0.042(2) 0.0007(19) 0.020(2) 0.007(2)
C10 0.035(2) 0.031(2) 0.040(2) -0.0032(18) 0.013(2) 0.0034(18)
C11 0.050(3) 0.045(2) 0.042(2) 0.0004(19) 0.012(2) 0.009(2)
C12 0.033(2) 0.056(3) 0.056(3) -0.013(2) 0.014(2) -0.004(2)
C13 0.059(3) 0.043(2) 0.060(3) -0.004(2) 0.040(3) -0.004(2)
C14 0.062(3) 0.049(3) 0.046(2) 0.011(2) 0.028(2) 0.018(2)
C15 0.043(2) 0.047(2) 0.040(2) 0.0035(19) 0.017(2) 0.007(2)
C16 0.030(2) 0.030(2) 0.031(2) 0.0051(18) 0.0105(17) 0.0022(18)
C17 0.036(2) 0.035(2) 0.030(2) -0.0062(19) 0.0128(18) -0.006(2)
C18 0.032(2) 0.030(2) 0.029(2) -0.0011(18) 0.0089(18) -0.0009(18)
C19 0.051(3) 0.040(2) 0.038(2) 0.0011(19) 0.008(2) -0.003(2)
C20 0.062(3) 0.050(3) 0.051(3) 0.010(2) -0.006(2) 0.004(2)
C21 0.074(3) 0.033(3) 0.063(3) 0.011(2) 0.000(3) 0.016(2)
C22 0.054(3) 0.034(2) 0.048(2) 0.007(2) 0.005(2) -0.003(2)
C23 0.038(2) 0.027(2) 0.034(2) 0.0042(18) 0.0112(19) -0.0038(19)
C24 0.051(3) 0.028(2) 0.042(2) -0.006(2) 0.014(2) -0.001(2)
C25 0.034(2) 0.028(2) 0.033(2) -0.0038(18) 0.0142(18) -0.0072(19)
F1 0.0471(15) 0.0843(17) 0.0689(15) 0.0010(13) -0.0071(12) -0.0244(14)
F2 0.0730(17) 0.0840(18) 0.0948(18) 0.0090(14) 0.0540(16) -0.0066(14)
N1 0.047(2) 0.0427(19) 0.0392(18) 0.0025(16) 0.0269(16) -0.0052(17)
O1 0.0520(17) 0.0435(16) 0.0526(15) 0.0013(13) 0.0215(13) -0.0152(15)
O2 0.071(2) 0.0534(17) 0.0661(18) 0.0313(16) 0.0353(16) 0.0259(16)
O3 0.0541(18) 0.0416(16) 0.0478(15) -0.0120(14) -0.0016(13) 0.0043(14)
O4 0.078(2) 0.0322(16) 0.0651(18) -0.0110(14) -0.0146(16) 0.0006(15)

loop_
_atom_type_symbol
_atom_type_description
_atom_type_scat_dispersion_real
_atom_type_scat_dispersion_imag
_atom_type_scat_source
C C 0.0033 0.0016 'International Tables Vol C Tables 4.2.6.8 and 6.1.1.4'
H H 0.0000 0.0000 'International Tables Vol C Tables 4.2.6.8 and 6.1.1.4'
F F 0.0171 0.0103 'International Tables Vol C Tables 4.2.6.8 and 6.1.1.4'
N N 0.0061 0.0033 'International Tables Vol C Tables 4.2.6.8 and 6.1.1.4'
O O 0.0106 0.0060 'International Tables Vol C Tables 4.2.6.8 and 6.1.1.4'

loop_
_geom_angle_atom_site_label_1
_geom_angle_atom_site_label_2
_geom_angle_atom_site_label_3
_geom_angle
_geom_angle_site_symmetry_1
_geom_angle_site_symmetry_3
C2 C1 C6 120.2(3) . .
C2 C1 N1 117.2(3) . .
C6 C1 N1 122.5(3) . .
C3 C2 C1 120.7(3) . .
C3 C2 H2 119.6 . .
C1 C2 H2 119.6 . .
C4 C3 C2 118.2(3) . .
C4 C3 H3 120.9 . .
C2 C3 H3 120.9 . .
C5 C4 C3 123.1(4) . .
C5 C4 F1 118.9(3) . .
C3 C4 F1 117.9(3) . .
C4 C5 C6 120.0(3) . .
C4 C5 H5 120.0 . .
C6 C5 H5 120.0 . .
C5 C6 C1 117.7(3) . .
C5 C6 C25 120.5(3) . .
C1 C6 C25 121.8(3) . .
O1 C7 N1 121.2(3) . .
O1 C7 C8 122.2(3) . .
N1 C7 C8 116.5(3) . .
C16 C8 C7 107.5(2) . .
C16 C8 C9 118.8(3) . .
C7 C8 C9 109.0(3) . .
C16 C8 H8 107.0 . .
C7 C8 H8 107.0 . .
C9 C8 H8 107.0 . .
O2 C9 C10 121.6(3) . .
O2 C9 C8 118.6(3) . .
C10 C9 C8 119.7(3) . .
C11 C10 C15 118.4(3) . .
C11 C10 C9 118.4(3) . .
C15 C10 C9 123.2(3) . .
C12 C11 C10 121.0(3) . .
C12 C11 H11 119.5 . .
C10 C11 H11 119.5 . .
C13 C12 C11 118.2(4) . .
C13 C12 H12 120.9 . .
C11 C12 H12 120.9 . .
F2 C13 C12 118.5(4) . .
F2 C13 C14 118.5(4) . .
C12 C13 C14 123.1(3) . .
C13 C14 C15 118.5(3) . .
C13 C14 H14 120.7 . .
C15 C14 H14 120.7 . .
C14 C15 C10 120.8(3) . .
C14 C15 H15 119.6 . .
C10 C15 H15 119.6 . .
C25 C16 C17 121.4(3) . .
C25 C16 C8 122.1(3) . .
C17 C16 C8 116.4(3) . .
O3 C17 C18 121.8(3) . .
O3 C17 C16 119.6(3) . .
C18 C17 C16 118.6(3) . .
C19 C18 C23 120.3(3) . .
C19 C18 C17 120.3(3) . .
C23 C18 C17 119.4(3) . .
C20 C19 C18 119.8(4) . .
C20 C19 H19 120.1 . .
C18 C19 H19 120.1 . .
C19 C20 C21 120.3(4) . .
C19 C20 H20 119.9 . .
C21 C20 H20 119.9 . .
C22 C21 C20 120.4(4) . .
C22 C21 H21 119.8 . .
C20 C21 H21 119.8 . .
C21 C22 C23 119.5(4) . .
C21 C22 H22 120.3 . .
C23 C22 H22 120.3 . .
C18 C23 C22 119.7(3) . .
C18 C23 C24 121.7(3) . .
C22 C23 C24 118.6(3) . .
O4 C24 C23 121.7(3) . .
O4 C24 C25 120.3(3) . .
C23 C24 C25 117.9(3) . .
C16 C25 C6 121.8(3) . .
C16 C25 C24 120.4(3) . .
C6 C25 C24 117.7(3) . .
C7 N1 C1 127.5(3) . .
C7 N1 H1 116.2 . .
C1 N1 H1 116.2 . .

loop_
_geom_bond_atom_site_label_1
_geom_bond_atom_site_label_2
_geom_bond_distance
_geom_bond_site_symmetry_2
C1 C2 1.385(5) .
C1 C6 1.403(4) .
C1 N1 1.411(4) .
C2 C3 1.371(5) .
C2 H2 0.9300 .
C3 C4 1.365(5) .
C3 H3 0.9300 .
C4 C5 1.347(5) .
C4 F1 1.365(4) .
C5 C6 1.397(4) .
C5 H5 0.9300 .
C6 C25 1.467(4) .
C7 O1 1.228(4) .
C7 N1 1.353(4) .
C7 C8 1.515(4) .
C8 C16 1.514(4) .
C8 C9 1.533(4) .
C8 H8 0.9800 .
C9 O2 1.208(4) .
C9 C10 1.476(5) .
C10 C11 1.386(4) .
C10 C15 1.392(4) .
C11 C12 1.376(4) .
C11 H11 0.9300 .
C12 C13 1.360(5) .
C12 H12 0.9300 .
C13 F2 1.351(4) .
C13 C14 1.360(5) .
C14 C15 1.371(4) .
C14 H14 0.9300 .
C15 H15 0.9300 .
C16 C25 1.344(4) .
C16 C17 1.495(4) .
C17 O3 1.221(3) .
C17 C18 1.475(4) .
C18 C19 1.376(4) .
C18 C23 1.380(4) .
C19 C20 1.370(5) .
C19 H19 0.9300 .
C20 C21 1.379(5) .
C20 H20 0.9300 .
C21 C22 1.370(5) .
C21 H21 0.9300 .
C22 C23 1.392(4) .
C22 H22 0.9300 .
C23 C24 1.476(5) .
C24 O4 1.221(4) .
C24 C25 1.494(5) .
N1 H1 0.8600 .

loop_
_geom_hbond_atom_site_label_D
_geom_hbond_atom_site_label_H
_geom_hbond_atom_site_label_A
_geom_hbond_distance_DH
_geom_hbond_distance_HA
_geom_hbond_distance_DA
_geom_hbond_angle_DHA
_geom_hbond_site_symmetry_A
N1 H1 O1 0.86 2.08 2.863(3) 150.5 3_556
